data_7249856
loop_
_publ_author_name
'Kaszubowski, Oskar'
'\'Slepokura, Katarzyna'
'Wojciechowski, Jakub'

_publ_section_title
;
 Same but different: structural diversity of cytidine
 5&#x2032;-monophosphate (CMP) (an)hydrates
;
_journal_name_full CrystEngComm
_journal_paper_doi 10.1039/D4CE00965G
_journal_year 2025
_chemical_absolute_configuration rmad
_chemical_formula_moiety 'C9 H14 N3 O8 P, H2 O'
_chemical_formula_sum 'C9 H16 N3 O9 P'
_chemical_formula_weight 341.22
_space_group_crystal_system orthorhombic
_space_group_IT_number 19
_space_group_name_Hall 'P 2ac 2ab'
_space_group_name_H-M_alt 'P 21 21 21'
_atom_sites_solution_hydrogens mixed
_atom_sites_solution_primary dual
_atom_sites_solution_secondary difmap
_audit_creation_method SHELXL-2019/3
_audit_update_record
;
2024-11-20 deposited with the CCDC.	2025-01-28 downloaded from the CCDC.
;
_cell_angle_alpha 90
_cell_angle_beta 90
_cell_angle_gamma 90
_cell_formula_units_Z 4
_cell_length_a 8.367(2)
_cell_length_b 34.158(7)
_cell_length_c 4.8236(9)
_cell_measurement_reflns_used 6472
_cell_measurement_temperature 100(2)
_cell_measurement_theta_max 74.5650
_cell_measurement_theta_min 2.5710
_cell_volume 1378.6(5)
_computing_cell_refinement 'CrysAlisPro 1.171.43.122a (Rigaku OD, 2024)'
_computing_data_collection 'CrysAlisPro 1.171.43.122a (Rigaku OD, 2024)'
_computing_data_reduction 'CrysAlisPro 1.171.43.122a (Rigaku OD, 2024)'
_computing_structure_refinement 'SHELXL-2019/2 (Sheldrick, 2019)'
_computing_structure_solution 'SHELXT-2019 (Sheldrick, 2019)'
_diffrn_ambient_temperature 100(2)
_diffrn_detector_area_resol_mean 10.0000
_diffrn_measured_fraction_theta_full 1.000
_diffrn_measured_fraction_theta_max 0.988
_diffrn_measurement_device_type 'Rigaku XtaLAB Synergy R, DW system, HyPix-Arc 150'
_diffrn_measurement_method 'omega scan'
_diffrn_radiation_type CuK\a
_diffrn_radiation_wavelength 1.5418
_diffrn_reflns_av_R_equivalents 0.0326
_diffrn_reflns_av_unetI/netI 0.0247
_diffrn_reflns_Laue_measured_fraction_full 1.000
_diffrn_reflns_Laue_measured_fraction_max 0.988
_diffrn_reflns_limit_h_max 10
_diffrn_reflns_limit_h_min -9
_diffrn_reflns_limit_k_max 42
_diffrn_reflns_limit_k_min -42
_diffrn_reflns_limit_l_max 4
_diffrn_reflns_limit_l_min -6
_diffrn_reflns_number 10019
_diffrn_reflns_point_group_measured_fraction_full 0.976
_diffrn_reflns_point_group_measured_fraction_max 0.943
_diffrn_reflns_theta_full 67.680
_diffrn_reflns_theta_max 75.563
_diffrn_reflns_theta_min 2.587
_diffrn_source 'Rotating-anode X-ray tube'
_exptl_absorpt_coefficient_mu 2.308
_exptl_absorpt_correction_T_max 1.00000
_exptl_absorpt_correction_T_min 0.69126
_exptl_absorpt_correction_type multi-scan
_exptl_absorpt_process_details
;
CrysAlisPro 1.171.43.122a (Rigaku Oxford Diffraction, 2024)
Empirical absorption correction using spherical harmonics,
implemented in SCALE3 ABSPACK scaling algorithm.
;
_exptl_crystal_colour colourless
_exptl_crystal_density_diffrn 1.644
_exptl_crystal_description plate
_exptl_crystal_F_000 712
_exptl_crystal_size_max 0.140
_exptl_crystal_size_mid 0.130
_exptl_crystal_size_min 0.018
_refine_diff_density_max 0.720
_refine_diff_density_min -0.549
_refine_diff_density_rms 0.111
_refine_ls_abs_structure_details
;
 Flack x determined using 916 quotients [(I+)-(I-)]/[(I+)+(I-)]
 (Parsons, Flack and Wagner, Acta Cryst. B69 (2013) 249-259).
;
_refine_ls_abs_structure_Flack 0.037(19)
_refine_ls_extinction_method none
_refine_ls_goodness_of_fit_ref 1.118
_refine_ls_hydrogen_treatment constr
_refine_ls_matrix_type full
_refine_ls_number_parameters 201
_refine_ls_number_reflns 2682
_refine_ls_number_restraints 6
_refine_ls_restrained_S_all 1.117
_refine_ls_R_factor_all 0.0760
_refine_ls_R_factor_gt 0.0748
_refine_ls_shift/su_max 0.000
_refine_ls_shift/su_mean 0.000
_refine_ls_structure_factor_coef Fsqd
_refine_ls_weighting_details 'w=1/[\s^2^(Fo^2^)+(0.1175P)^2^+3.7592P] where P=(Fo^2^+2Fc^2^)/3'
_refine_ls_weighting_scheme calc
_refine_ls_wR_factor_gt 0.2101
_refine_ls_wR_factor_ref 0.2112
_reflns_Friedel_coverage 0.586
_reflns_Friedel_fraction_full 0.940
_reflns_Friedel_fraction_max 0.876
_reflns_number_gt 2598
_reflns_number_total 2682
_reflns_threshold_expression 'I > 2\s(I)'
_cod_data_source_file d4ce00965g2.cif
_cod_data_source_block VIII
_cod_database_code 7249856
_shelx_shelxl_version_number 2019/3
_shelx_space_group_comment
;
The symmetry employed for this shelxl refinement is uniquely defined
by the following loop, which should always be used as a source of
symmetry information in preference to the above space-group names.
They are only intended as comments.
;
_shelx_estimated_absorpt_t_min 0.738
_shelx_estimated_absorpt_t_max 0.960

loop_
_space_group_symop_operation_xyz
'x, y, z'
'-x+1/2, -y, z+1/2'
'x+1/2, -y+1/2, -z'
'-x, y+1/2, -z+1/2'

loop_
_atom_site_label
_atom_site_type_symbol
_atom_site_fract_x
_atom_site_fract_y
_atom_site_fract_z
_atom_site_U_iso_or_equiv
_atom_site_adp_type
_atom_site_occupancy
_atom_site_site_symmetry_order
_atom_site_calc_flag
_atom_site_refinement_flags_posn
_atom_site_refinement_flags_adp
_atom_site_refinement_flags_occupancy
_atom_site_disorder_assembly
_atom_site_disorder_group
P1 P 0.7247(2) 0.17830(5) 0.8607(3) 0.0274(4) Uani 1 1 d . . . . .
O11 O 0.8904(6) 0.17418(15) 0.9682(10) 0.0327(11) Uani 1 1 d . . . . .
O12 O 0.7046(6) 0.20051(14) 0.5965(10) 0.0309(11) Uani 1 1 d . . . . .
O13 O 0.6137(6) 0.19800(15) 1.0829(9) 0.0322(11) Uani 1 1 d . . . . .
H13 H 0.649394 0.193362 1.242240 0.048 Uiso 1 1 calc R U . . .
O2 O 0.0067(6) 0.09729(15) 0.5212(13) 0.0388(13) Uani 1 1 d . . . . .
O2' O 0.2667(7) 0.02134(15) 0.8411(11) 0.0366(11) Uani 1 1 d . . . . .
H2O H 0.285432 0.022910 1.011764 0.055 Uiso 1 1 calc R U . . .
O3' O 0.5701(6) 0.03343(16) 0.5956(12) 0.0400(13) Uani 1 1 d . . . . .
H3O H 0.556846 0.014123 0.700975 0.060 Uiso 1 1 calc R U . . .
O4' O 0.3738(6) 0.09806(15) 1.0898(10) 0.0315(11) Uani 1 1 d . . . . .
O5' O 0.6474(6) 0.13641(15) 0.8057(10) 0.0322(11) Uani 1 1 d . . . . .
N1 N 0.2136(7) 0.12778(17) 0.7477(13) 0.0296(12) Uani 1 1 d . . . . .
N3 N 0.0643(7) 0.15976(17) 0.4070(13) 0.0315(13) Uani 1 1 d . . . . .
H3 H -0.001363 0.158444 0.264827 0.038 Uiso 1 1 calc R U . . .
N4 N 0.0948(8) 0.22471(17) 0.3032(13) 0.0318(13) Uani 1 1 d . . . . .
H41 H 0.023541 0.221945 0.170458 0.038 Uiso 1 1 calc R U . . .
H42 H 0.139309 0.247676 0.332709 0.038 Uiso 1 1 calc R U . . .
C2 C 0.0869(9) 0.1262(2) 0.5599(16) 0.0324(15) Uani 1 1 d . . . . .
C4 C 0.1348(9) 0.1944(2) 0.4580(16) 0.0322(15) Uani 1 1 d . . . . .
C5 C 0.2535(8) 0.1958(2) 0.6665(15) 0.0303(14) Uani 1 1 d . . . . .
H5 H 0.307698 0.219544 0.707534 0.036 Uiso 1 1 calc R U . . .
C6 C 0.2878(9) 0.1626(2) 0.8058(16) 0.0330(15) Uani 1 1 d . . . . .
H6 H 0.365836 0.163445 0.948695 0.040 Uiso 1 1 calc R U . . .
C1' C 0.2458(8) 0.0910(2) 0.9062(15) 0.0318(15) Uani 1 1 d . . . . .
H1' H 0.148440 0.082818 1.011561 0.038 Uiso 1 1 calc R U . . .
C2' C 0.3014(9) 0.05773(19) 0.7128(14) 0.0290(15) Uani 1 1 d . . . . .
H2' H 0.249670 0.059733 0.526460 0.035 Uiso 1 1 calc R U . . .
C3' C 0.4811(9) 0.0654(2) 0.6950(16) 0.0320(15) Uani 1 1 d . . . . .
H3' H 0.498855 0.088063 0.567628 0.038 Uiso 1 1 calc R U . . .
C4' C 0.5201(9) 0.0787(2) 0.9935(16) 0.0334(16) Uani 1 1 d . . . . .
H4' H 0.539982 0.055024 1.110741 0.040 Uiso 1 1 calc R U . . .
C5' C 0.6626(9) 0.1059(2) 1.0161(16) 0.0328(15) Uani 1 1 d . . . . .
H5'1 H 0.666080 0.117891 1.202961 0.039 Uiso 1 1 calc R U . . .
H5'2 H 0.762871 0.091084 0.987229 0.039 Uiso 1 1 calc R U . . .
O1W O 0.8644(18) 0.0301(4) 0.340(4) 0.055(5) Uiso 0.51(3) 1 d D . P A 1
H1W H 0.766349 0.026116 0.366762 0.082 Uiso 0.51(3) 1 d DR U P A 1
H2W H 0.884079 0.053566 0.379142 0.082 Uiso 0.51(3) 1 d DR U P A 1
O1X O 0.8911(17) 0.0224(4) 0.479(4) 0.045(5) Uiso 0.49(3) 1 d D . P A 2
H1X H 0.790969 0.022273 0.465918 0.068 Uiso 0.49(3) 1 d DR U P A 2
H2X H 0.923191 0.045313 0.450318 0.068 Uiso 0.49(3) 1 d DR U P A 2

loop_
_atom_site_aniso_label
_atom_site_aniso_U_11
_atom_site_aniso_U_22
_atom_site_aniso_U_33
_atom_site_aniso_U_23
_atom_site_aniso_U_13
_atom_site_aniso_U_12
P1 0.0283(8) 0.0357(9) 0.0180(8) 0.0001(6) -0.0004(7) 0.0008(7)
O11 0.028(2) 0.050(3) 0.020(2) -0.001(2) -0.001(2) 0.000(2)
O12 0.038(3) 0.039(2) 0.016(2) 0.0043(18) -0.001(2) 0.000(2)
O13 0.035(3) 0.048(3) 0.014(2) -0.0013(19) 0.000(2) 0.006(2)
O2 0.033(3) 0.039(3) 0.044(3) 0.004(2) -0.008(2) -0.003(2)
O2' 0.043(3) 0.039(3) 0.027(2) 0.001(2) -0.007(2) -0.005(2)
O3' 0.035(3) 0.043(3) 0.043(3) -0.008(2) 0.002(3) 0.003(2)
O4' 0.031(2) 0.045(3) 0.018(2) -0.0009(19) -0.006(2) 0.005(2)
O5' 0.038(3) 0.042(3) 0.017(2) 0.005(2) 0.000(2) 0.002(2)
N1 0.029(3) 0.034(3) 0.026(3) 0.001(2) -0.006(3) 0.000(2)
N3 0.030(3) 0.035(3) 0.029(3) -0.002(2) -0.002(3) 0.000(2)
N4 0.032(3) 0.036(3) 0.028(3) 0.002(2) -0.006(3) -0.001(2)
C2 0.028(3) 0.033(3) 0.036(4) -0.002(3) 0.000(3) 0.000(3)
C4 0.033(3) 0.033(3) 0.031(4) 0.000(3) 0.008(3) 0.003(3)
C5 0.025(3) 0.040(3) 0.026(3) -0.003(3) 0.003(3) -0.003(3)
C6 0.032(3) 0.036(3) 0.031(4) -0.004(3) 0.002(3) 0.002(3)
C1' 0.030(4) 0.039(4) 0.026(3) 0.003(3) -0.002(3) -0.004(3)
C2' 0.033(4) 0.033(3) 0.021(3) -0.001(3) -0.001(3) -0.001(3)
C3' 0.035(4) 0.034(3) 0.028(4) -0.002(3) -0.003(3) 0.003(3)
C4' 0.033(4) 0.037(3) 0.030(4) -0.001(3) 0.001(3) 0.004(3)
C5' 0.033(4) 0.041(4) 0.025(3) 0.007(3) 0.001(3) 0.002(3)

loop_
_atom_type_symbol
_atom_type_description
_atom_type_scat_dispersion_real
_atom_type_scat_dispersion_imag
_atom_type_scat_source
C C 0.0181 0.0091 'International Tables Vol C Tables 4.2.6.8 and 6.1.1.4'
H H 0.0000 0.0000 'International Tables Vol C Tables 4.2.6.8 and 6.1.1.4'
N N 0.0311 0.0180 'International Tables Vol C Tables 4.2.6.8 and 6.1.1.4'
O O 0.0492 0.0322 'International Tables Vol C Tables 4.2.6.8 and 6.1.1.4'
P P 0.2955 0.4335 'International Tables Vol C Tables 4.2.6.8 and 6.1.1.4'

loop_
_geom_angle_atom_site_label_1
_geom_angle_atom_site_label_2
_geom_angle_atom_site_label_3
_geom_angle
_geom_angle_site_symmetry_1
_geom_angle_site_symmetry_3
_geom_angle_publ_flag
O11 P1 O12 116.8(3) . . ?
O11 P1 O13 110.7(3) . . ?
O12 P1 O13 107.4(3) . . ?
O11 P1 O5' 110.6(3) . . yes
O12 P1 O5' 105.6(3) . . yes
O13 P1 O5' 105.0(3) . . yes
P1 O13 H13 109.5 . . ?
C2' O2' H2O 109.5 . . ?
C3' O3' H3O 109.5 . . ?
C1' O4' C4' 111.0(5) . . ?
C5' O5' P1 119.3(4) . . ?
C6 N1 C2 120.6(6) . . ?
C6 N1 C1' 122.9(6) . . ?
C2 N1 C1' 115.9(6) . . ?
C4 N3 C2 125.1(6) . . ?
C4 N3 H3 117.5 . . ?
C2 N3 H3 117.5 . . ?
C4 N4 H41 120.0 . . ?
C4 N4 H42 120.0 . . ?
H41 N4 H42 120.0 . . ?
O2 C2 N3 121.4(7) . . ?
O2 C2 N1 123.6(7) . . ?
N3 C2 N1 114.9(6) . . ?
N4 C4 N3 118.4(7) . . ?
N4 C4 C5 123.7(7) . . ?
N3 C4 C5 117.8(6) . . ?
C6 C5 C4 118.4(7) . . ?
C6 C5 H5 120.8 . . ?
C4 C5 H5 120.8 . . ?
C5 C6 N1 122.1(7) . . ?
C5 C6 H6 118.9 . . ?
N1 C6 H6 118.9 . . ?
O4' C1' N1 108.3(5) . . ?
O4' C1' C2' 106.1(6) . . ?
N1 C1' C2' 111.4(6) . . ?
O4' C1' H1' 110.3 . . ?
N1 C1' H1' 110.3 . . ?
C2' C1' H1' 110.3 . . ?
O2' C2' C3' 112.1(6) . . ?
O2' C2' C1' 108.7(6) . . ?
C3' C2' C1' 101.8(6) . . ?
O2' C2' H2' 111.3 . . ?
C3' C2' H2' 111.3 . . ?
C1' C2' H2' 111.3 . . ?
O3' C3' C2' 114.1(6) . . ?
O3' C3' C4' 115.7(6) . . ?
C2' C3' C4' 101.9(6) . . ?
O3' C3' H3' 108.3 . . ?
C2' C3' H3' 108.3 . . ?
C4' C3' H3' 108.3 . . ?
O4' C4' C5' 110.9(6) . . ?
O4' C4' C3' 104.5(6) . . ?
C5' C4' C3' 114.4(6) . . ?
O4' C4' H4' 108.9 . . ?
C5' C4' H4' 108.9 . . ?
C3' C4' H4' 108.9 . . ?
O5' C5' C4' 108.6(6) . . ?
O5' C5' H5'1 110.0 . . ?
C4' C5' H5'1 110.0 . . ?
O5' C5' H5'2 110.0 . . ?
C4' C5' H5'2 110.0 . . ?
H5'1 C5' H5'2 108.3 . . ?
H1W O1W H2W 108.2 . . ?
H1X O1X H2X 108.1 . . ?

loop_
_geom_bond_atom_site_label_1
_geom_bond_atom_site_label_2
_geom_bond_distance
_geom_bond_site_symmetry_2
_geom_bond_publ_flag
P1 O11 1.487(5) . yes
P1 O12 1.492(5) . yes
P1 O13 1.570(5) . yes
P1 O5' 1.592(6) . yes
O13 H13 0.8400 . ?
O2 C2 1.209(9) . ?
O2' C2' 1.418(8) . ?
O2' H2O 0.8400 . ?
O3' C3' 1.405(9) . ?
O3' H3O 0.8400 . ?
O4' C1' 1.410(8) . ?
O4' C4' 1.467(9) . ?
O5' C5' 1.459(8) . ?
N1 C6 1.372(9) . ?
N1 C2 1.395(10) . ?
N1 C1' 1.496(9) . ?
N3 C4 1.346(9) . ?
N3 C2 1.375(9) . ?
N3 H3 0.8800 . ?
N4 C4 1.319(9) . ?
N4 H41 0.8800 . ?
N4 H42 0.8800 . ?
C4 C5 1.414(10) . ?
C5 C6 1.348(10) . ?
C5 H5 0.9500 . ?
C6 H6 0.9500 . ?
C1' C2' 1.542(10) . ?
C1' H1' 1.0000 . ?
C2' C3' 1.528(10) . ?
C2' H2' 1.0000 . ?
C3' C4' 1.545(10) . ?
C3' H3' 1.0000 . ?
C4' C5' 1.517(10) . ?
C4' H4' 1.0000 . ?
C5' H5'1 0.9900 . ?
C5' H5'2 0.9900 . ?
O1W H1W 0.8419 . ?
O1W H2W 0.8386 . ?
O1X H1X 0.8397 . ?
O1X H2X 0.8396 . ?

loop_
_geom_hbond_atom_site_label_D
_geom_hbond_atom_site_label_H
_geom_hbond_atom_site_label_A
_geom_hbond_distance_DH
_geom_hbond_distance_HA
_geom_hbond_distance_DA
_geom_hbond_angle_DHA
_geom_hbond_site_symmetry_A
O13 H13 O12 0.84 1.79 2.593(6) 160.3 1_556
O2' H2O O2' 0.84 2.24 2.832(5) 128.1 2
O3' H3O O1W^a 0.84 1.78 2.531(14) 147.8 2_655
O3' H3O O1X^b 0.84 1.88 2.674(15) 157.0 2_655
O1W^a H2W^a O2 0.84 1.94 2.728(15) 156.8 1_655
O1W^a H1W^a O3' 0.84 1.99 2.757(16) 150.1 .
O1X^b H2X^b O2 0.84 1.94 2.743(14) 160.3 1_655
O1X^b H1X^b O3' 0.84 1.99 2.770(14) 154.6 .
N3 H3 O11 0.88 1.78 2.615(8) 158.5 1_454
N4 H41 O11 0.88 2.20 2.918(8) 138.1 1_454
N4 H42 O12 0.88 1.88 2.757(8) 171.8 3_456
C6 H6 O13 0.95 2.47 3.268(9) 141.3 .
C6 H6 O5' 0.95 2.62 3.140(9) 114.6 .
C2' H2' O2 1.00 2.40 2.960(9) 114.3 .
C3' H3' O4' 1.00 2.55 3.252(9) 126.7 1_554
C4' H4' O3' 1.00 2.47 3.316(10) 142.7 1_556

loop_
_geom_torsion_atom_site_label_1
_geom_torsion_atom_site_label_2
_geom_torsion_atom_site_label_3
_geom_torsion_atom_site_label_4
_geom_torsion
_geom_torsion_site_symmetry_1
_geom_torsion_site_symmetry_2
_geom_torsion_site_symmetry_3
_geom_torsion_site_symmetry_4
_geom_torsion_publ_flag
O11 P1 O5' C5' 46.3(6) . . . . ?
O12 P1 O5' C5' 173.5(5) . . . . ?
O13 P1 O5' C5' -73.1(5) . . . . ?
C4 N3 C2 O2 171.8(7) . . . . ?
C4 N3 C2 N1 -11.7(10) . . . . ?
C6 N1 C2 O2 -172.3(7) . . . . ?
C1' N1 C2 O2 -0.6(11) . . . . ?
C6 N1 C2 N3 11.3(10) . . . . ?
C1' N1 C2 N3 -177.0(6) . . . . ?
C2 N3 C4 N4 -176.2(7) . . . . ?
C2 N3 C4 C5 6.8(11) . . . . ?
N4 C4 C5 C6 -177.9(7) . . . . ?
N3 C4 C5 C6 -1.0(10) . . . . ?
C4 C5 C6 N1 1.2(11) . . . . ?
C2 N1 C6 C5 -6.7(11) . . . . ?
C1' N1 C6 C5 -177.8(7) . . . . ?
C4' O4' C1' N1 -106.8(6) . . . . ?
C4' O4' C1' C2' 12.9(7) . . . . ?
C6 N1 C1' O4' -7.0(9) . . . . ?
C2 N1 C1' O4' -178.5(6) . . . . yes
C6 N1 C1' C2' -123.3(7) . . . . ?
C2 N1 C1' C2' 65.2(8) . . . . ?
O4' C1' C2' O2' 86.4(7) . . . . ?
N1 C1' C2' O2' -156.0(5) . . . . ?
O4' C1' C2' C3' -32.0(7) . . . . ?
N1 C1' C2' C3' 85.6(6) . . . . ?
O2' C2' C3' O3' 47.1(9) . . . . ?
C1' C2' C3' O3' 163.0(6) . . . . ?
O2' C2' C3' C4' -78.4(7) . . . . ?
C1' C2' C3' C4' 37.6(7) . . . . ?
C1' O4' C4' C5' 135.2(6) . . . . ?
C1' O4' C4' C3' 11.5(7) . . . . ?
O3' C3' C4' O4' -155.2(6) . . . . ?
C2' C3' C4' O4' -30.9(7) . . . . ?
O3' C3' C4' C5' 83.3(8) . . . . ?
C2' C3' C4' C5' -152.3(6) . . . . ?
P1 O5' C5' C4' 151.5(5) . . . . ?
O4' C4' C5' O5' -71.0(7) . . . . ?
C3' C4' C5' O5' 46.9(8) . . . . ?
